data_4301709
loop_
_publ_author_name
'Jiong-Peng Zhao'
'Bo-Wen Hu'
'E. C. Sa\~nudo'
'Qian Yang'
'Yong-Fei Zeng'
'Xian-He Bu'

_publ_section_title
;
Tuning the Structure and Magnetism of Azido-Mediated CuII Systems by
Coligand Modifications
;
_journal_name_full 'Inorganic Chemistry'
_journal_page_first 2482
_journal_page_last 2489
_journal_paper_doi 10.1021/ic802066a
_journal_volume 48
_journal_year 2009
_chemical_formula_sum 'C8 H7 Cu N3 O2'
_chemical_formula_weight 240.71
_chemical_name_systematic
; 
 ? 
;
_space_group_IT_number 19
_symmetry_cell_setting orthorhombic
_symmetry_space_group_name_Hall 'P 2ac 2ab'
_symmetry_space_group_name_H-M 'P 21 21 21'
_atom_sites_solution_hydrogens geom
_atom_sites_solution_primary direct
_atom_sites_solution_secondary difmap
_audit_creation_method SHELXL-97
_cell_angle_alpha 90.00
_cell_angle_beta 90.00
_cell_angle_gamma 90.00
_cell_formula_units_Z 4
_cell_length_a 4.9590(10)
_cell_length_b 6.4582(13)
_cell_length_c 27.249(5)
_cell_measurement_reflns_used 1433
_cell_measurement_temperature 293(2)
_cell_measurement_theta_max 27.9404
_cell_measurement_theta_min 2.9904
_cell_volume 872.7(3)
_computing_cell_refinement 'Bruker XSCANS'
_computing_data_collection 'Bruker XSCANS'
_computing_data_reduction 'Bruker SHELXTL'
_computing_molecular_graphics 'Bruker SHELXTL'
_computing_publication_material 'Bruker SHELXTL'
_computing_structure_refinement 'SHELXL-97 (Sheldrick, 1997)'
_computing_structure_solution 'SHELXS-97 (Sheldrick, 1990)'
_diffrn_ambient_temperature 293(2)
_diffrn_measured_fraction_theta_full 0.978
_diffrn_measured_fraction_theta_max 0.978
_diffrn_measurement_device_type 'Bruker P4'
_diffrn_measurement_method '\w scans'
_diffrn_radiation_monochromator graphite
_diffrn_radiation_source 'fine-focus sealed tube'
_diffrn_radiation_type MoK\a
_diffrn_radiation_wavelength 0.71073
_diffrn_reflns_av_R_equivalents 0.0560
_diffrn_reflns_av_sigmaI/netI 0.0607
_diffrn_reflns_limit_h_max 5
_diffrn_reflns_limit_h_min -5
_diffrn_reflns_limit_k_max 7
_diffrn_reflns_limit_k_min -7
_diffrn_reflns_limit_l_max 32
_diffrn_reflns_limit_l_min -32
_diffrn_reflns_number 6081
_diffrn_reflns_theta_full 25.00
_diffrn_reflns_theta_max 25.00
_diffrn_reflns_theta_min 2.99
_diffrn_standards_decay_% 0
_diffrn_standards_interval_count 0
_diffrn_standards_interval_time .
_diffrn_standards_number 0
_exptl_absorpt_coefficient_mu 2.475
_exptl_absorpt_correction_type none
_exptl_crystal_colour black
_exptl_crystal_density_diffrn 1.832
_exptl_crystal_density_method 'not measured'
_exptl_crystal_description block
_exptl_crystal_F_000 484
_exptl_crystal_size_max 0.24
_exptl_crystal_size_mid 0.22
_exptl_crystal_size_min 0.20
_refine_diff_density_max 0.383
_refine_diff_density_min -0.746
_refine_diff_density_rms 0.102
_refine_ls_abs_structure_details 'Flack H D (1983), Acta Cryst. A39, 876-881'
_refine_ls_abs_structure_Flack 0.14(5)
_refine_ls_extinction_method none
_refine_ls_goodness_of_fit_ref 1.081
_refine_ls_hydrogen_treatment constr
_refine_ls_matrix_type full
_refine_ls_number_parameters 127
_refine_ls_number_reflns 1470
_refine_ls_number_restraints 0
_refine_ls_restrained_S_all 1.081
_refine_ls_R_factor_all 0.0543
_refine_ls_R_factor_gt 0.0481
_refine_ls_shift/su_max 0.000
_refine_ls_shift/su_mean 0.000
_refine_ls_structure_factor_coef Fsqd
_refine_ls_weighting_details 'calc w=1/[\s^2^(Fo^2^)+(0.0253P)^2^+1.7569P] where P=(Fo^2^+2Fc^2^)/3'
_refine_ls_weighting_scheme calc
_refine_ls_wR_factor_gt 0.0951
_refine_ls_wR_factor_ref 0.0985
_reflns_number_gt 1334
_reflns_number_total 1470
_reflns_threshold_expression >2sigma(I)
_cod_data_source_file ic802066a_si_002_2.cif
_cod_data_source_block 2
_cod_depositor_comments
;
The following automatic conversions were performed:
'_symmetry_cell_setting' value 'Orthorhombic' changed to 'orthorhombic'
according to '/home/saulius/struct/CIF-dictionaries/cif_core.dic'
dictionary named 'cif_core.dic' version 2.4.1 from 2010-06-29.

Automatic conversion script
Id: cif_fix_enum 1527 2010-12-29 10:47:43Z saulius 
;
_cod_database_code 4301709

loop_
_symmetry_equiv_pos_as_xyz
'x, y, z'
'-x+1/2, -y, z+1/2'
'-x, y+1/2, -z+1/2'
'x+1/2, -y+1/2, -z'

loop_
_atom_site_label
_atom_site_type_symbol
_atom_site_fract_x
_atom_site_fract_y
_atom_site_fract_z
_atom_site_U_iso_or_equiv
_atom_site_adp_type
_atom_site_occupancy
_atom_site_symmetry_multiplicity
_atom_site_calc_flag
_atom_site_refinement_flags
_atom_site_disorder_assembly
_atom_site_disorder_group
Cu1 Cu 0.99540(13) 0.63680(9) 0.25141(2) 0.0129(2) Uani 1 1 d . . .
O1 O 0.8209(8) 0.7127(6) 0.31221(12) 0.0159(9) Uani 1 1 d . . .
O2 O 0.8303(8) 1.0622(6) 0.30891(12) 0.0171(9) Uani 1 1 d . . .
N1 N 1.2354(8) 0.8862(6) 0.25297(13) 0.0108(9) Uani 1 1 d U . .
N2 N 1.4439(10) 0.8800(7) 0.22788(16) 0.0238(12) Uani 1 1 d U . .
N3 N 1.6513(10) 0.8745(7) 0.20628(15) 0.0193(11) Uani 1 1 d U . .
C2 C 0.6814(11) 1.0685(9) 0.41137(18) 0.0169(12) Uani 1 1 d . . .
C8 C 0.7765(10) 0.8912(9) 0.32943(18) 0.0171(12) Uani 1 1 d . . .
C1 C 0.6367(11) 0.9033(9) 0.37823(17) 0.0158(12) Uani 1 1 d . . .
C7 C 0.8783(12) 1.2422(9) 0.40193(19) 0.0253(14) Uani 1 1 d . . .
H7A H 0.8752 1.3371 0.4290 0.038 Uiso 1 1 calc R . .
H7B H 0.8283 1.3137 0.3724 0.038 Uiso 1 1 calc R . .
H7C H 1.0566 1.1863 0.3983 0.038 Uiso 1 1 calc R . .
C5 C 0.3074(12) 0.7546(9) 0.43339(19) 0.0225(13) Uani 1 1 d . . .
H5A H 0.1819 0.6519 0.4405 0.027 Uiso 1 1 calc R . .
C4 C 0.3509(12) 0.9152(10) 0.46620(18) 0.0217(13) Uani 1 1 d . . .
H4A H 0.2551 0.9203 0.4955 0.026 Uiso 1 1 calc R . .
C6 C 0.4527(11) 0.7483(9) 0.38984(18) 0.0211(13) Uani 1 1 d . . .
H6A H 0.4266 0.6389 0.3681 0.025 Uiso 1 1 calc R . .
C3 C 0.5378(12) 1.0683(9) 0.45521(17) 0.0212(13) Uani 1 1 d . . .
H3A H 0.5678 1.1738 0.4778 0.025 Uiso 1 1 calc R . .

loop_
_atom_site_aniso_label
_atom_site_aniso_U_11
_atom_site_aniso_U_22
_atom_site_aniso_U_33
_atom_site_aniso_U_23
_atom_site_aniso_U_13
_atom_site_aniso_U_12
Cu1 0.0127(4) 0.0128(4) 0.0133(3) -0.0001(2) 0.0026(3) -0.0013(3)
O1 0.021(2) 0.010(2) 0.0173(18) -0.0020(15) 0.0054(16) -0.0024(18)
O2 0.022(2) 0.012(2) 0.0170(17) -0.0015(15) 0.0031(16) 0.0012(19)
N1 0.003(2) 0.015(2) 0.015(2) 0.003(2) 0.0050(17) 0.0021(17)
N2 0.034(3) 0.015(3) 0.022(2) 0.002(2) -0.014(2) -0.002(2)
N3 0.015(2) 0.022(3) 0.021(2) 0.001(2) 0.006(2) 0.000(2)
C2 0.018(3) 0.014(3) 0.018(2) 0.003(2) -0.005(2) 0.000(3)
C8 0.010(3) 0.022(4) 0.019(3) -0.003(3) -0.005(2) -0.003(3)
C1 0.012(3) 0.024(3) 0.011(2) 0.001(2) 0.000(2) 0.006(3)
C7 0.034(4) 0.024(4) 0.018(3) -0.006(3) 0.004(2) -0.007(3)
C5 0.021(3) 0.022(4) 0.024(3) 0.002(2) 0.006(2) -0.009(3)
C4 0.025(3) 0.026(4) 0.015(2) -0.002(2) 0.003(2) 0.007(3)
C6 0.024(3) 0.020(3) 0.019(3) 0.001(2) -0.001(2) 0.000(3)
C3 0.031(3) 0.022(3) 0.011(2) -0.006(2) -0.003(2) -0.001(3)

loop_
_atom_type_symbol
_atom_type_description
_atom_type_scat_dispersion_real
_atom_type_scat_dispersion_imag
_atom_type_scat_source
C C 0.0033 0.0016 'International Tables Vol C Tables 4.2.6.8 and 6.1.1.4'
H H 0.0000 0.0000 'International Tables Vol C Tables 4.2.6.8 and 6.1.1.4'
N N 0.0061 0.0033 'International Tables Vol C Tables 4.2.6.8 and 6.1.1.4'
O O 0.0106 0.0060 'International Tables Vol C Tables 4.2.6.8 and 6.1.1.4'
Cu Cu 0.3201 1.2651 'International Tables Vol C Tables 4.2.6.8 and 6.1.1.4'

loop_
_geom_angle_atom_site_label_1
_geom_angle_atom_site_label_2
_geom_angle_atom_site_label_3
_geom_angle
_geom_angle_site_symmetry_1
_geom_angle_site_symmetry_3
_geom_angle_publ_flag
O2 Cu1 O1 179.77(18) 3_745 . ?
O2 Cu1 N1 90.21(16) 3_745 3_745 ?
O1 Cu1 N1 90.01(15) . 3_745 ?
O2 Cu1 N1 87.27(16) 3_745 . ?
O1 Cu1 N1 92.51(15) . . ?
N1 Cu1 N1 177.47(7) 3_745 . ?
O2 Cu1 N3 92.23(15) 3_745 1_455 ?
O1 Cu1 N3 87.82(15) . 1_455 ?
N1 Cu1 N3 94.27(16) 3_745 1_455 ?
N1 Cu1 N3 85.73(16) . 1_455 ?
O2 Cu1 N3 85.16(14) 3_745 3_845 ?
O1 Cu1 N3 94.80(15) . 3_845 ?
N1 Cu1 N3 83.57(16) 3_745 3_845 ?
N1 Cu1 N3 96.32(16) . 3_845 ?
N3 Cu1 N3 176.59(14) 1_455 3_845 ?
C8 O1 Cu1 128.9(3) . . ?
C8 O2 Cu1 133.8(3) . 3_755 ?
N2 N1 Cu1 118.3(3) . 3_755 ?
N2 N1 Cu1 117.3(4) . . ?
Cu1 N1 Cu1 108.15(18) 3_755 . ?
N3 N2 N1 176.3(5) . . ?
N2 N3 Cu1 110.6(3) . 1_655 ?
N2 N3 Cu1 109.4(4) . 3_855 ?
Cu1 N3 Cu1 75.09(12) 1_655 3_855 ?
C3 C2 C1 117.9(5) . . ?
C3 C2 C7 118.6(5) . . ?
C1 C2 C7 123.6(5) . . ?
O1 C8 O2 126.5(5) . . ?
O1 C8 C1 117.2(5) . . ?
O2 C8 C1 116.3(5) . . ?
C6 C1 C2 120.0(5) . . ?
C6 C1 C8 117.8(5) . . ?
C2 C1 C8 122.1(5) . . ?
C2 C7 H7A 109.5 . . ?
C2 C7 H7B 109.5 . . ?
H7A C7 H7B 109.5 . . ?
C2 C7 H7C 109.5 . . ?
H7A C7 H7C 109.5 . . ?
H7B C7 H7C 109.5 . . ?
C4 C5 C6 119.5(5) . . ?
C4 C5 H5A 120.2 . . ?
C6 C5 H5A 120.2 . . ?
C5 C4 C3 119.9(5) . . ?
C5 C4 H4A 120.1 . . ?
C3 C4 H4A 120.1 . . ?
C5 C6 C1 120.9(5) . . ?
C5 C6 H6A 119.6 . . ?
C1 C6 H6A 119.6 . . ?
C4 C3 C2 121.9(5) . . ?
C4 C3 H3A 119.1 . . ?
C2 C3 H3A 119.1 . . ?

loop_
_geom_bond_atom_site_label_1
_geom_bond_atom_site_label_2
_geom_bond_distance
_geom_bond_site_symmetry_2
_geom_bond_publ_flag
Cu1 O2 1.918(3) 3_745 ?
Cu1 O1 1.933(3) . ?
Cu1 N1 1.986(4) 3_745 ?
Cu1 N1 2.003(4) . ?
Cu1 N3 2.604(5) 1_455 ?
Cu1 N3 2.696(5) 3_845 ?
O1 C8 1.264(6) . ?
O2 C8 1.266(6) . ?
O2 Cu1 1.918(3) 3_755 ?
N1 N2 1.240(6) . ?
N1 Cu1 1.986(4) 3_755 ?
N2 N3 1.186(7) . ?
N3 Cu1 2.604(5) 1_655 ?
N3 Cu1 2.696(5) 3_855 ?
C2 C3 1.391(7) . ?
C2 C1 1.415(7) . ?
C2 C7 1.509(8) . ?
C8 C1 1.502(7) . ?
C1 C6 1.391(8) . ?
C7 H7A 0.9600 . ?
C7 H7B 0.9600 . ?
C7 H7C 0.9600 . ?
C5 C4 1.386(7) . ?
C5 C6 1.389(7) . ?
C5 H5A 0.9300 . ?
C4 C3 1.388(8) . ?
C4 H4A 0.9300 . ?
C6 H6A 0.9300 . ?
C3 H3A 0.9300 . ?

loop_
_geom_torsion_atom_site_label_1
_geom_torsion_atom_site_label_2
_geom_torsion_atom_site_label_3
_geom_torsion_atom_site_label_4
_geom_torsion
_geom_torsion_site_symmetry_1
_geom_torsion_site_symmetry_2
_geom_torsion_site_symmetry_3
_geom_torsion_site_symmetry_4
_geom_torsion_publ_flag
O2 Cu1 O1 C8 47(47) 3_745 . . . ?
N1 Cu1 O1 C8 -148.7(4) 3_745 . . . ?
N1 Cu1 O1 C8 31.2(4) . . . . ?
N3 Cu1 O1 C8 -54.4(4) 1_455 . . . ?
N3 Cu1 O1 C8 127.8(4) 3_845 . . . ?
O2 Cu1 N1 N2 -20.0(3) 3_745 . . . ?
O1 Cu1 N1 N2 159.9(3) . . . . ?
N1 Cu1 N1 N2 -22(3) 3_745 . . . ?
N3 Cu1 N1 N2 -112.5(3) 1_455 . . . ?
N3 Cu1 N1 N2 64.8(3) 3_845 . . . ?
O2 Cu1 N1 Cu1 116.80(19) 3_745 . . 3_755 ?
O1 Cu1 N1 Cu1 -63.26(18) . . . 3_755 ?
N1 Cu1 N1 Cu1 114(3) 3_745 . . 3_755 ?
N3 Cu1 N1 Cu1 24.36(17) 1_455 . . 3_755 ?
N3 Cu1 N1 Cu1 -158.38(16) 3_845 . . 3_755 ?
Cu1 N1 N2 N3 113(9) 3_755 . . . ?
Cu1 N1 N2 N3 -115(9) . . . . ?
N1 N2 N3 Cu1 40(9) . . . 1_655 ?
N1 N2 N3 Cu1 -41(9) . . . 3_855 ?
Cu1 O1 C8 O2 2.8(8) . . . . ?
Cu1 O1 C8 C1 -179.7(3) . . . . ?
Cu1 O2 C8 O1 -3.2(8) 3_755 . . . ?
Cu1 O2 C8 C1 179.2(3) 3_755 . . . ?
C3 C2 C1 C6 0.4(8) . . . . ?
C7 C2 C1 C6 179.6(5) . . . . ?
C3 C2 C1 C8 178.6(5) . . . . ?
C7 C2 C1 C8 -2.2(8) . . . . ?
O1 C8 C1 C6 -31.5(7) . . . . ?
O2 C8 C1 C6 146.3(5) . . . . ?
O1 C8 C1 C2 150.3(5) . . . . ?
O2 C8 C1 C2 -32.0(7) . . . . ?
C6 C5 C4 C3 0.3(9) . . . . ?
C4 C5 C6 C1 -1.4(9) . . . . ?
C2 C1 C6 C5 1.1(8) . . . . ?
C8 C1 C6 C5 -177.2(5) . . . . ?
C5 C4 C3 C2 1.2(9) . . . . ?
C1 C2 C3 C4 -1.6(8) . . . . ?
C7 C2 C3 C4 179.2(5) . . . . ?
